data_4506224
loop_
_publ_author_name
'Andr\'e, V\^ania'
'Duarte, M. Teresa'
'Braga, Dario'
'Grepioni, Fabrizia'

_publ_section_title
;
 Polymorphic Ammonium Salts of the Antibiotic 4-Aminosalicylic Acid
;
_journal_issue 6
_journal_name_full 'Crystal Growth &amp; Design'
_journal_page_first 3082
_journal_paper_doi 10.1021/cg300284z
_journal_volume 12
_journal_year 2012
_chemical_formula_moiety C7H6N1O3N1H4
_chemical_formula_sum 'C7 H10 N2 O3'
_chemical_formula_weight 170.17
_chemical_name_common 4ASA_NH4_III
_chemical_name_systematic
;
 ?
;
_space_group_IT_number 14
_symmetry_cell_setting monoclinic
_symmetry_space_group_name_Hall '-P 2yn'
_symmetry_space_group_name_H-M 'P 1 21/n 1'
_atom_sites_solution_hydrogens geom
_atom_sites_solution_primary direct
_atom_sites_solution_secondary difmap
_audit_creation_method SHELXL-97
_cell_angle_alpha 90.00
_cell_angle_beta 94.972(13)
_cell_angle_gamma 90.00
_cell_formula_units_Z 4
_cell_length_a 8.736(3)
_cell_length_b 3.7600(10)
_cell_length_c 29.484(8)
_cell_measurement_reflns_used 1636
_cell_measurement_temperature 293(2)
_cell_measurement_theta_max 25.34
_cell_measurement_theta_min 4.01
_cell_volume 964.8(5)
_computing_cell_refinement 'BRUKER SMART (Bruker, 2005)'
_computing_data_collection 'BRUKER APEX2 (Bruker, 2005)'
_computing_data_reduction 'BRUKER SAINT (Bruker, 2005)'
_computing_molecular_graphics 'ORTEP 3.2 (Farrugia, 1997) and Mercury 2.3'
_computing_structure_refinement 'SHELXL-97 (Sheldrick, 2008)'
_computing_structure_solution 'SIR 97 (Altomare et al, 1999)'
_diffrn_ambient_temperature 293(2)
_diffrn_measured_fraction_theta_full 0.923
_diffrn_measured_fraction_theta_max 0.923
_diffrn_measurement_device_type 'Bruker APEX-II CCD area detector'
_diffrn_measurement_method 'phi and omega scans'
_diffrn_radiation_monochromator graphite
_diffrn_radiation_source 'fine-focus sealed tube'
_diffrn_radiation_type MoK\a
_diffrn_radiation_wavelength 0.71073
_diffrn_reflns_av_R_equivalents 0.1568
_diffrn_reflns_av_sigmaI/netI 0.1568
_diffrn_reflns_limit_h_max 10
_diffrn_reflns_limit_h_min -10
_diffrn_reflns_limit_k_max 4
_diffrn_reflns_limit_k_min -4
_diffrn_reflns_limit_l_max 35
_diffrn_reflns_limit_l_min -35
_diffrn_reflns_number 7094
_diffrn_reflns_theta_full 25.34
_diffrn_reflns_theta_max 25.34
_diffrn_reflns_theta_min 4.01
_exptl_absorpt_coefficient_mu 0.093
_exptl_absorpt_correction_type none
_exptl_crystal_colour colorless
_exptl_crystal_density_diffrn 1.172
_exptl_crystal_density_meas ?
_exptl_crystal_density_method 'not measured'
_exptl_crystal_description plate
_exptl_crystal_F_000 360
_exptl_crystal_size_max 0.10
_exptl_crystal_size_mid 0.06
_exptl_crystal_size_min 0.02
_refine_diff_density_max 0.862
_refine_diff_density_min -0.476
_refine_diff_density_rms 0.116
_refine_ls_extinction_coef 0.09(4)
_refine_ls_extinction_expression Fc^*^=kFc[1+0.001xFc^2^\l^3^/sin(2\q)]^-1/4^
_refine_ls_extinction_method SHELXL
_refine_ls_goodness_of_fit_ref 1.202
_refine_ls_hydrogen_treatment mixed
_refine_ls_matrix_type full
_refine_ls_number_parameters 127
_refine_ls_number_reflns 1636
_refine_ls_number_restraints 7
_refine_ls_restrained_S_all 1.199
_refine_ls_R_factor_all 0.3533
_refine_ls_R_factor_gt 0.1805
_refine_ls_shift/su_max 0.000
_refine_ls_shift/su_mean 0.000
_refine_ls_structure_factor_coef Fsqd
_refine_ls_weighting_details 'calc w=1/[\s^2^(Fo^2^)+(0.2000P)^2^+0.0000P] where P=(Fo^2^+2Fc^2^)/3'
_refine_ls_weighting_scheme calc
_refine_ls_wR_factor_gt 0.4067
_refine_ls_wR_factor_ref 0.4694
_reflns_number_gt 511
_reflns_number_total 1636
_reflns_threshold_expression >2\s(I)
_cod_data_source_file cg300284z_si_003.cif
_cod_data_source_block ASANH4III
_cod_depositor_comments
;
The following automatic conversions were performed:

'_symmetry_cell_setting' value 'Monoclinic' changed to 'monoclinic'
according to /home/saulius/struct/CIF-dictionaries/cif_core.dic
dictionary named 'cif_core.dic' version 2.4.1 from 2010-06-29.

Automatic conversion script
Id: cif_fix_values 1891 2012-01-12 08:04:46Z andrius 

The following automatic conversions were performed:

'_exptl_crystal_density_meas' value 'not measured' was changed to '?'
- the value is perceived as not measured.

Automatic conversion script
Id: cif_fix_values 3008 2015-01-20 13:52:24Z robertas 
;
_cod_original_sg_symbol_H-M P21/n
_cod_database_code 4506224

loop_
_symmetry_equiv_pos_as_xyz
'x, y, z'
'-x+1/2, y+1/2, -z+1/2'
'-x, -y, -z'
'x-1/2, -y-1/2, z-1/2'

loop_
_atom_site_label
_atom_site_type_symbol
_atom_site_fract_x
_atom_site_fract_y
_atom_site_fract_z
_atom_site_U_iso_or_equiv
_atom_site_adp_type
_atom_site_occupancy
_atom_site_symmetry_multiplicity
_atom_site_calc_flag
_atom_site_refinement_flags
O1 O 0.5123(10) 0.005(3) 0.0676(2) 0.117(3) Uani 1 1 d .
H1 H 0.5526 -0.0175 0.0437 0.176 Uiso 1 1 calc R
O2 O 0.7279(11) -0.0525(18) 0.0173(2) 0.096(3) Uani 1 1 d .
O3 O 0.9748(13) 0.075(3) 0.0398(2) 0.105(4) Uani 1 1 d .
N1 N 0.6331(8) 0.436(2) 0.2176(2) 0.073(3) Uani 1 1 d .
H12 H 0.6980 0.5230 0.2383 0.088 Uiso 1 1 calc R
H11 H 0.5381 0.4138 0.2227 0.088 Uiso 1 1 calc R
C1 C 0.7776(17) 0.153(2) 0.0923(3) 0.082(4) Uani 1 1 d .
C2 C 0.6170(14) 0.144(3) 0.1003(3) 0.066(3) Uani 1 1 d .
C3 C 0.5812(14) 0.196(3) 0.1401(4) 0.089(4) Uani 1 1 d .
H3 H 0.4811 0.1382 0.1458 0.107 Uiso 1 1 calc R
C4 C 0.6791(18) 0.338(3) 0.1780(3) 0.083(4) Uani 1 1 d .
C5 C 0.8352(15) 0.372(2) 0.1687(3) 0.068(3) Uani 1 1 d .
H5 H 0.9079 0.4623 0.1906 0.081 Uiso 1 1 calc R
C6 C 0.8777(14) 0.267(3) 0.1263(3) 0.082(4) Uani 1 1 d .
H6 H 0.9812 0.2772 0.1212 0.099 Uiso 1 1 calc R
C7 C 0.835(3) 0.044(3) 0.0476(3) 0.104(5) Uani 1 1 d .
N2 N 0.2351(14) 0.537(5) 0.0614(6) 0.132(5) Uani 1 1 d D
H16 H 0.174(14) 0.45(3) 0.082(4) 0.19(10) Uiso 1 1 d D
H13 H 0.219(15) 0.773(9) 0.060(5) 0.12(6) Uiso 1 1 d D
H15 H 0.23(2) 0.47(10) 0.032(4) 0.34(17) Uiso 1 1 d D
H14 H 0.333(6) 0.50(5) 0.073(5) 0.21(9) Uiso 1 1 d D

loop_
_atom_site_aniso_label
_atom_site_aniso_U_11
_atom_site_aniso_U_22
_atom_site_aniso_U_33
_atom_site_aniso_U_23
_atom_site_aniso_U_13
_atom_site_aniso_U_12
O1 0.125(7) 0.152(8) 0.065(5) -0.023(5) -0.041(5) -0.012(6)
O2 0.177(8) 0.062(5) 0.048(4) -0.004(3) 0.007(5) -0.010(5)
O3 0.147(8) 0.134(8) 0.038(4) -0.035(4) 0.027(5) -0.017(7)
N1 0.059(5) 0.107(7) 0.056(5) 0.000(4) 0.018(4) -0.001(5)
C1 0.144(11) 0.048(6) 0.046(6) -0.004(4) -0.042(7) -0.016(6)
C2 0.099(9) 0.069(7) 0.031(5) 0.001(4) 0.019(5) 0.000(6)
C3 0.098(9) 0.098(9) 0.071(8) -0.017(6) 0.003(7) 0.015(6)
C4 0.162(13) 0.074(7) 0.010(4) 0.010(4) -0.009(6) 0.021(8)
C5 0.118(10) 0.041(5) 0.043(5) -0.014(4) 0.003(6) -0.008(6)
C6 0.128(10) 0.080(7) 0.039(5) -0.002(5) 0.004(6) -0.002(6)
C7 0.216(17) 0.072(8) 0.021(6) 0.016(5) -0.016(8) 0.023(10)
N2 0.060(7) 0.162(15) 0.171(13) -0.077(11) -0.001(8) 0.030(8)

loop_
_atom_type_symbol
_atom_type_description
_atom_type_scat_dispersion_real
_atom_type_scat_dispersion_imag
_atom_type_scat_source
C C 0.0033 0.0016 'International Tables Vol C Tables 4.2.6.8 and 6.1.1.4'
H H 0.0000 0.0000 'International Tables Vol C Tables 4.2.6.8 and 6.1.1.4'
N N 0.0061 0.0033 'International Tables Vol C Tables 4.2.6.8 and 6.1.1.4'
O O 0.0106 0.0060 'International Tables Vol C Tables 4.2.6.8 and 6.1.1.4'

loop_
_geom_angle_atom_site_label_1
_geom_angle_atom_site_label_2
_geom_angle_atom_site_label_3
_geom_angle
C6 C1 C2 117.7(11)
C6 C1 C7 119.6(15)
C2 C1 C7 122.8(11)
C3 C2 O1 120.7(11)
C3 C2 C1 118.3(11)
O1 C2 C1 119.5(8)
C2 C3 C4 126.9(13)
N1 C4 C5 121.2(10)
N1 C4 C3 125.5(14)
C5 C4 C3 113.3(9)
C6 C5 C4 119.0(10)
C1 C6 C5 123.7(13)
O3 C7 O2 123.7(12)
O3 C7 C1 122.4(13)
O2 C7 C1 113.7(17)

loop_
_geom_bond_atom_site_label_1
_geom_bond_atom_site_label_2
_geom_bond_distance
O1 C2 1.373(12)
O2 C7 1.291(16)
O3 C7 1.264(18)
N1 C4 1.320(12)
C1 C6 1.343(13)
C1 C2 1.443(15)
C1 C7 1.507(19)
C2 C3 1.256(13)
C3 C4 1.449(15)
C4 C5 1.421(15)
C5 C6 1.391(13)
